data_1507156
loop_
_publ_author_name
'Abdelkafi, Hajer'
'Herson, Patrick'
'Nay, Bastien'

_publ_section_title
;
 Asymmetric synthesis of the oxygenated polycyclic system of
 (+)-harringtonolide.
;
_journal_issue 5
_journal_name_full 'Organic letters'
_journal_page_first 1270
_journal_page_last 1273
_journal_paper_doi 10.1021/ol300133x
_journal_volume 14
_journal_year 2012
_chemical_absolute_configuration unk
_chemical_formula_moiety 'C11 H12 O3'
_chemical_formula_sum 'C11 H12 O3'
_chemical_formula_weight 192.21
_space_group_IT_number 19
_symmetry_cell_setting orthorhombic
_symmetry_space_group_name_Hall 'P 2ac 2ab'
_symmetry_space_group_name_H-M 'P 21 21 21'
_atom_sites_solution_hydrogens difmap
_atom_sites_solution_primary direct
_cell_angle_alpha 90
_cell_angle_beta 90
_cell_angle_gamma 90
_cell_formula_units_Z 4
_cell_length_a 6.2522(5)
_cell_length_b 7.9375(6)
_cell_length_c 18.4228(16)
_cell_measurement_reflns_used 5336
_cell_measurement_temperature 200(2)
_cell_measurement_theta_max 30
_cell_measurement_theta_min 3
_cell_volume 914.27(13)
_computing_cell_refinement 'Apex2 (Bruker AXS, 2006)'
_computing_data_collection 'Apex2 (Bruker AXS, 2006)'
_computing_data_reduction 'Apex2 (Bruker AXS, 2006)'
_computing_molecular_graphics 'CAMERON (Watkin et al., 1996)'
_computing_publication_material 'CRYSTALS (Betteridge et al., 2003)'
_computing_structure_refinement 'CRYSTALS (Betteridge et al., 2003)'
_computing_structure_solution 'SHELXS 86 (Sheldrick, 1986)'
_diffrn_ambient_temperature 200(2)
_diffrn_measured_fraction_theta_full 0.997
_diffrn_measured_fraction_theta_max 0.994
_diffrn_measurement_device Area
_diffrn_measurement_device_type 'Bruker Kappa Apex2'
_diffrn_measurement_method '\f & \w scans'
_diffrn_radiation_monochromator graphite
_diffrn_radiation_type 'Mo K\a'
_diffrn_radiation_wavelength 0.71073
_diffrn_reflns_av_R_equivalents 0.062
_diffrn_reflns_limit_h_max 8
_diffrn_reflns_limit_h_min -8
_diffrn_reflns_limit_k_max 10
_diffrn_reflns_limit_k_min -11
_diffrn_reflns_limit_l_max 25
_diffrn_reflns_limit_l_min -25
_diffrn_reflns_number 10354
_diffrn_reflns_theta_full 29.132
_diffrn_reflns_theta_max 29.727
_diffrn_reflns_theta_min 2.211
_diffrn_standards_number 0
_exptl_absorpt_coefficient_mu 0.101
_exptl_absorpt_correction_T_max 0.99
_exptl_absorpt_correction_T_min 0.99
_exptl_absorpt_correction_type multi-scan
_exptl_absorpt_process_details 'SADABS (Siemens, 1996)'
_exptl_crystal_colour yellow
_exptl_crystal_density_diffrn 1.396
_exptl_crystal_density_method 'not measured'
_exptl_crystal_description parallelepiped
_exptl_crystal_F_000 408
_exptl_crystal_size_max 0.170
_exptl_crystal_size_mid 0.080
_exptl_crystal_size_min 0.060
_refine_diff_density_max 0.42
_refine_diff_density_min -0.24
_refine_ls_extinction_method None
_refine_ls_goodness_of_fit_ref 0.9096
_refine_ls_hydrogen_treatment refU
_refine_ls_matrix_type full
_refine_ls_number_parameters 128
_refine_ls_number_reflns 2572
_refine_ls_number_restraints 0
_refine_ls_R_factor_all 0.0551
_refine_ls_R_factor_gt 0.0524
_refine_ls_shift/su_max 0.0004050
_refine_ls_shift/su_mean 0.0000415
_refine_ls_structure_factor_coef Fsqd
_refine_ls_weighting_details
;
 Method, part 1, Chebychev polynomial, (Watkin, 1994, Prince, 1982) 
 [weight] = 1.0/[A~0~*T~0~(x)+A~1~*T~1~(x) ... +A~n-1~]*T~n-1~(x)] 
 where A~i~ are the Chebychev coefficients listed below and x= Fcalc/Fmax 
 Method = Robust Weighting (Prince, 1982) 
 W = [weight] * [1-(deltaF/6*sigmaF)^2^]^2^ 
 A~i~ are: 
 20.8 34.0 18.8 6.66 1.19 
;
_refine_ls_weighting_scheme calc
_refine_ls_wR_factor_all 0.1316
_refine_ls_wR_factor_gt 0.1290
_refine_ls_wR_factor_ref 0.1314
_reflns_limit_h_max 8
_reflns_limit_h_min -8
_reflns_limit_k_max 11
_reflns_limit_k_min 0
_reflns_limit_l_max 25
_reflns_limit_l_min 0
_reflns_number_gt 2405
_reflns_number_total 2579
_reflns_threshold_expression I>2.0\s(I)
_oxford_diffrn_Wilson_B_factor 2.30
_oxford_diffrn_Wilson_scale 10.12
_oxford_refine_ls_r_factor_ref 0.0550
_oxford_reflns_number_all 2576
_oxford_reflns_threshold_expression_ref I>-3.0\s(I)
_cod_data_source_file ol300133x_si_002.cif
_cod_data_source_block 1
_cod_depositor_comments
;
The following automatic conversions were performed:

'_atom_sites_solution_primary' value 'Direct' changed to 'direct'
according to /home/saulius/struct/CIF-dictionaries/cif_core.dic
dictionary named 'cif_core.dic' version 2.4.1 from
2010-06-29.

'_refine_ls_hydrogen_treatment' value 'refu' changed to
'refU' according to
/home/saulius/struct/CIF-dictionaries/cif_core.dic dictionary named
'cif_core.dic' version 2.4.1 from 2010-06-29.

Automatic conversion script
Id: cif_fix_values 1715 2011-07-08 13:25:40Z adriana 
;
_cod_original_sg_symbol_H-M 'P 21 21 21 '
_cod_database_code 1507156

loop_
_symmetry_equiv_pos_as_xyz
x,y,z
-x+1/2,-y,z+1/2
x+1/2,-y+1/2,-z
-x,y+1/2,-z+1/2

loop_
_atom_site_label
_atom_site_type_symbol
_atom_site_fract_x
_atom_site_fract_y
_atom_site_fract_z
_atom_site_U_iso_or_equiv
_atom_site_occupancy
_atom_site_adp_type
C2 C 0.9120(2) 0.53759(17) 0.58346(8) 0.0298 1.0000 Uani
C4 C 0.5389(3) 0.36475(17) 0.64156(7) 0.0287 1.0000 Uani
C5 C 0.5240(2) 0.54423(17) 0.61657(7) 0.0256 1.0000 Uani
C6 C 0.5952(3) 0.83863(17) 0.66671(8) 0.0329 1.0000 Uani
C7 C 0.7938(3) 0.89490(17) 0.65987(9) 0.0349 1.0000 Uani
C8 C 0.6851(2) 0.56339(18) 0.55325(7) 0.0280 1.0000 Uani
C9 C 0.6355(4) 0.4397(2) 0.49212(9) 0.0453 1.0000 Uani
C2a C 0.8933(2) 0.45757(17) 0.65892(8) 0.0287 1.0000 Uani
C5a C 0.5879(2) 0.65296(16) 0.68306(7) 0.0263 1.0000 Uani
C7a C 0.9531(3) 0.75503(18) 0.66862(9) 0.0325 1.0000 Uani
C2b C 0.8231(2) 0.61139(17) 0.70253(8) 0.0280 1.0000 Uani
O1 O 1.02378(18) 0.69181(14) 0.59804(7) 0.0354 1.0000 Uani
O3 O 0.74038(18) 0.32152(13) 0.66226(6) 0.0321 1.0000 Uani
O10 O 0.3980(2) 0.26130(16) 0.64458(7) 0.0398 1.0000 Uani
H21 H 0.9934 0.4677 0.5520 0.0477(18) 1.0000 Uiso
H51 H 0.3829 0.5702 0.6011 0.0477(18) 1.0000 Uiso
H61 H 0.4718 0.9075 0.6618 0.0477(18) 1.0000 Uiso
H71 H 0.8306 1.0091 0.6507 0.0477(18) 1.0000 Uiso
H81 H 0.6746 0.6747 0.5346 0.0477(18) 1.0000 Uiso
H91 H 0.4946 0.4590 0.4747 0.0477(18) 1.0000 Uiso
H92 H 0.7348 0.4554 0.4537 0.0477(18) 1.0000 Uiso
H93 H 0.6464 0.3277 0.5099 0.0477(18) 1.0000 Uiso
H21a H 1.0296 0.4199 0.6750 0.0477(18) 1.0000 Uiso
H51a H 0.4960 0.6309 0.7230 0.0477(18) 1.0000 Uiso
H71a H 1.0701 0.7873 0.6984 0.0477(18) 1.0000 Uiso
H21b H 0.8463 0.5995 0.7532 0.0477(18) 1.0000 Uiso

loop_
_atom_site_aniso_label
_atom_site_aniso_U_11
_atom_site_aniso_U_22
_atom_site_aniso_U_33
_atom_site_aniso_U_23
_atom_site_aniso_U_13
_atom_site_aniso_U_12
C2 0.0310(6) 0.0219(6) 0.0365(6) -0.0016(5) 0.0072(5) 0.0052(5)
C4 0.0346(7) 0.0230(6) 0.0285(5) -0.0003(4) 0.0014(5) -0.0019(5)
C5 0.0233(5) 0.0226(6) 0.0309(5) 0.0012(4) -0.0011(4) 0.0030(4)
C6 0.0419(7) 0.0197(6) 0.0370(7) -0.0017(5) 0.0067(6) 0.0100(5)
C7 0.0459(8) 0.0179(5) 0.0410(8) -0.0018(5) 0.0079(6) 0.0003(5)
C8 0.0343(6) 0.0251(6) 0.0248(5) 0.0007(4) 0.0010(5) 0.0028(5)
C9 0.0663(12) 0.0416(9) 0.0281(7) -0.0063(6) -0.0036(7) -0.0008(8)
C2a 0.0262(6) 0.0201(5) 0.0397(7) 0.0011(5) -0.0028(5) 0.0049(4)
C5a 0.0304(6) 0.0206(6) 0.0280(5) -0.0002(4) 0.0054(5) 0.0044(4)
C7a 0.0332(7) 0.0230(6) 0.0412(7) -0.0029(5) -0.0004(6) -0.0017(5)
C2b 0.0348(7) 0.0215(5) 0.0277(6) -0.0005(5) -0.0041(5) 0.0027(5)
O1 0.0327(5) 0.0264(5) 0.0470(6) -0.0015(4) 0.0102(5) -0.0012(4)
O3 0.0372(5) 0.0168(4) 0.0424(5) 0.0034(4) -0.0022(4) 0.0026(4)
O10 0.0443(6) 0.0321(5) 0.0428(6) -0.0011(4) 0.0021(5) -0.0123(5)

loop_
_atom_type_symbol
_atom_type_scat_dispersion_real
_atom_type_scat_dispersion_imag
_atom_type_scat_Cromer_Mann_a1
_atom_type_scat_Cromer_Mann_b1
_atom_type_scat_Cromer_Mann_a2
_atom_type_scat_Cromer_Mann_b2
_atom_type_scat_Cromer_Mann_a3
_atom_type_scat_Cromer_Mann_b3
_atom_type_scat_Cromer_Mann_a4
_atom_type_scat_Cromer_Mann_b4
_atom_type_scat_Cromer_Mann_c
_atom_type_scat_source
C 0.0033 0.0016 2.3100 20.8439 1.0200 10.2075 1.5886 0.5687 0.8650 51.6512 0.2156 'International Tables Vol C 4.2.6.8 and 6.1.1.4'
H 0.0000 0.0000 0.4930 10.5109 0.3229 26.1257 0.1402 3.1424 0.0408 57.7998 0.0030 'International Tables Vol C 4.2.6.8 and 6.1.1.4'
O 0.0106 0.0060 3.0485 13.2771 2.2868 5.7011 1.5463 0.3239 0.8670 32.9089 0.2508 'International Tables Vol C 4.2.6.8 and 6.1.1.4'

loop_
_geom_angle_atom_site_label_1
_geom_angle_atom_site_label_2
_geom_angle_atom_site_label_3
_geom_angle
_geom_angle_publ_flag
C8 C2 C2a 108.25(11) yes
C8 C2 O1 113.80(11) yes
C2a C2 O1 102.76(11) yes
C8 C2 H21 110.6 no
C2a C2 H21 110.6 no
O1 C2 H21 110.6 no
C5 C4 O3 112.52(12) yes
C5 C4 O10 128.01(15) yes
O3 C4 O10 119.47(13) yes
C4 C5 C8 106.51(11) yes
C4 C5 C5a 105.67(10) yes
C8 C5 C5a 111.90(11) yes
C4 C5 H51 110.9 no
C8 C5 H51 110.8 no
C5a C5 H51 110.9 no
C7 C6 C5a 112.18(12) yes
C7 C6 H61 123.9 no
C5a C6 H61 123.9 no
C6 C7 C7a 111.25(12) yes
C6 C7 H71 124.4 no
C7a C7 H71 124.4 no
C2 C8 C5 108.32(11) yes
C2 C8 C9 111.65(13) yes
C5 C8 C9 111.14(13) yes
C2 C8 H81 108.5 no
C5 C8 H81 108.6 no
C9 C8 H81 108.6 no
C8 C9 H91 109.5 no
C8 C9 H92 109.4 no
H91 C9 H92 109.5 no
C8 C9 H93 109.5 no
H91 C9 H93 109.5 no
H92 C9 H93 109.4 no
C2 C2a C2b 99.66(10) yes
C2 C2a O3 113.52(12) yes
C2b C2a O3 112.67(12) yes
C2 C2a H21a 110.2 no
C2b C2a H21a 110.2 no
O3 C2a H21a 110.2 no
C5 C5a C6 113.25(11) yes
C5 C5a C2b 107.99(11) yes
C6 C5a C2b 103.05(11) yes
C5 C5a H51a 110.7 no
C6 C5a H51a 110.7 no
C2b C5a H51a 110.8 no
C7 C7a C2b 104.02(12) yes
C7 C7a O1 111.04(13) yes
C2b C7a O1 105.51(11) yes
C7 C7a H71a 111.9 no
C2b C7a H71a 111.9 no
O1 C7a H71a 111.9 no
C7a C2b C5a 104.50(11) yes
C7a C2b C2a 103.18(12) yes
C5a C2b C2a 108.75(11) yes
C7a C2b H21b 113.2 no
C5a C2b H21b 113.2 no
C2a C2b H21b 113.2 no
C7a O1 C2 108.18(11) yes
C2a O3 C4 114.39(10) yes

loop_
_geom_bond_atom_site_label_1
_geom_bond_atom_site_label_2
_geom_bond_distance
_geom_bond_publ_flag
C2 C8 1.538(2) yes
C2 C2a 1.533(2) yes
C2 O1 1.4349(18) yes
C2 H21 0.950 no
C4 C5 1.5001(19) yes
C4 O3 1.3604(18) yes
C4 O10 1.2055(19) yes
C5 C8 1.5486(19) yes
C5 C5a 1.5506(19) yes
C5 H51 0.950 no
C6 C7 1.326(2) yes
C6 C5a 1.5050(18) yes
C6 H61 0.950 no
C7 C7a 1.500(2) yes
C7 H71 0.950 no
C8 C9 1.526(2) yes
C8 H81 0.950 no
C9 H91 0.950 no
C9 H92 0.950 no
C9 H93 0.950 no
C2a C2b 1.5261(19) yes
C2a O3 1.4438(18) yes
C2a H21a 0.950 no
C5a C2b 1.550(2) yes
C5a H51a 0.950 no
C7a C2b 1.533(2) yes
C7a O1 1.4622(19) yes
C7a H71a 0.950 no
C2b H21b 0.950 no

loop_
_cod_related_entry_id
_cod_related_entry_database
_cod_related_entry_code
1 ChemSpider 30651792
